data_4509397
loop_
_publ_author_name
'Adarsh, N. N.'
'Kumar, D. Krishna'
'Dastidar, Parthasarathi'

_publ_section_title
;
 Microporous Nanotubular Self-Assembly of a Molecular Chair
;
_journal_issue 7
_journal_name_full 'Crystal Growth &amp; Design'
_journal_page_first 2979
_journal_paper_doi 10.1021/cg8013859
_journal_volume 9
_journal_year 2009
_chemical_formula_sum 'C45 H42 Cl4 N18 O9 Zn2'
_chemical_formula_weight 1251.51
_chemical_name_systematic
; 
 ? 
;
_space_group_IT_number 60
_symmetry_cell_setting orthorhombic
_symmetry_space_group_name_Hall '-P 2n 2ab'
_symmetry_space_group_name_H-M 'P b c n'
_atom_sites_solution_hydrogens geom
_atom_sites_solution_primary direct
_atom_sites_solution_secondary difmap
_audit_creation_method SHELXL-97
_cell_angle_alpha 90.00
_cell_angle_beta 90.00
_cell_angle_gamma 90.00
_cell_formula_units_Z 4
_cell_length_a 31.710(3)
_cell_length_b 7.8001(9)
_cell_length_c 20.153(2)
_cell_measurement_temperature 100(2)
_cell_volume 4984.7(9)
_computing_cell_refinement 'BRUKER AXS SMART 3'
_computing_data_collection 'BRUKER AXS SMART 3'
_computing_data_reduction 'BRUKER AXS SAINT'
_computing_molecular_graphics 'BRUKER SHELXLTL'
_computing_publication_material 'MERCURY 1.4.1'
_computing_structure_refinement 'SHELXL-97 (Sheldrick, 1997)'
_computing_structure_solution 'SHELXS-97 (Sheldrick, 1990)'
_diffrn_ambient_temperature 100(2)
_diffrn_detector_area_resol_mean 3
_diffrn_measured_fraction_theta_full 0.962
_diffrn_measured_fraction_theta_max 0.962
_diffrn_measurement_device_type 'BRUKER CCD AREA DETECTOR'
_diffrn_measurement_method 'PHI-OMEGA SCAN'
_diffrn_radiation_monochromator graphite
_diffrn_radiation_source 'fine-focus sealed tube'
_diffrn_radiation_type MoK\a
_diffrn_radiation_wavelength 0.71073
_diffrn_reflns_av_R_equivalents 0.0307
_diffrn_reflns_av_sigmaI/netI 0.0181
_diffrn_reflns_limit_h_max 41
_diffrn_reflns_limit_h_min -40
_diffrn_reflns_limit_k_max 9
_diffrn_reflns_limit_k_min -10
_diffrn_reflns_limit_l_max 25
_diffrn_reflns_limit_l_min -26
_diffrn_reflns_number 50673
_diffrn_reflns_theta_full 27.95
_diffrn_reflns_theta_max 27.95
_diffrn_reflns_theta_min 1.28
_exptl_absorpt_coefficient_mu 1.254
_exptl_absorpt_correction_T_max 0.9064
_exptl_absorpt_correction_T_min 0.6340
_exptl_absorpt_correction_type multi-scan
_exptl_absorpt_process_details SADABS
_exptl_crystal_colour COLORLESS
_exptl_crystal_density_diffrn 1.668
_exptl_crystal_density_method 'not measured'
_exptl_crystal_description BLOCK
_exptl_crystal_F_000 2552
_exptl_crystal_size_max 0.40
_exptl_crystal_size_mid 0.20
_exptl_crystal_size_min 0.08
_refine_diff_density_max 0.391
_refine_diff_density_min -0.398
_refine_diff_density_rms 0.063
_refine_ls_extinction_method none
_refine_ls_goodness_of_fit_ref 1.030
_refine_ls_hydrogen_treatment constr
_refine_ls_matrix_type full
_refine_ls_number_parameters 353
_refine_ls_number_reflns 5776
_refine_ls_number_restraints 0
_refine_ls_restrained_S_all 1.030
_refine_ls_R_factor_all 0.0362
_refine_ls_R_factor_gt 0.0293
_refine_ls_shift/su_max 0.002
_refine_ls_shift/su_mean 0.000
_refine_ls_structure_factor_coef Fsqd
_refine_ls_weighting_details 'calc w=1/[\s^2^(Fo^2^)+(0.0366P)^2^+5.0578P] where P=(Fo^2^+2Fc^2^)/3'
_refine_ls_weighting_scheme calc
_refine_ls_wR_factor_gt 0.0723
_refine_ls_wR_factor_ref 0.0755
_reflns_number_gt 5058
_reflns_number_total 5776
_reflns_threshold_expression >2sigma(I)
_cod_data_source_file cg8013859sup5.cif
_cod_data_source_block an8
_cod_depositor_comments
;
The following automatic conversions were performed:

'_symmetry_cell_setting' value 'ORTHORHOMBIC' changed to
'orthorhombic' according to
/home/saulius/struct/CIF-dictionaries/cif_core.dic dictionary named
'cif_core.dic' version 2.4.2 from
2011-04-26.

'_exptl_absorpt_correction_type' value 'MULTI-SCAN'
changed to 'multi-scan' according to
/home/saulius/struct/CIF-dictionaries/cif_core.dic dictionary named
'cif_core.dic' version 2.4.2 from 2011-04-26.

Automatic conversion script
Id: cif_fix_values 1891 2012-01-12 08:04:46Z andrius 
;
_cod_original_sg_symbol_H-M Pbcn
_cod_database_code 4509397

loop_
_symmetry_equiv_pos_as_xyz
'x, y, z'
'-x+1/2, -y+1/2, z+1/2'
'-x, y, -z+1/2'
'x+1/2, -y+1/2, -z'
'-x, -y, -z'
'x-1/2, y-1/2, -z-1/2'
'x, -y, z-1/2'
'-x-1/2, y-1/2, z'

loop_
_atom_site_label
_atom_site_type_symbol
_atom_site_fract_x
_atom_site_fract_y
_atom_site_fract_z
_atom_site_U_iso_or_equiv
_atom_site_adp_type
_atom_site_occupancy
_atom_site_symmetry_multiplicity
_atom_site_calc_flag
_atom_site_refinement_flags
Zn1 Zn 0.400564(6) 0.51968(3) 0.614556(10) 0.01329(7) Uani 1 1 d .
Cl1 Cl 0.420137(15) 0.24593(6) 0.60754(2) 0.02217(11) Uani 1 1 d .
Cl2 Cl 0.402819(13) 0.66856(6) 0.70850(2) 0.01736(10) Uani 1 1 d .
N1 N 0.33851(5) 0.53468(19) 0.58455(7) 0.0145(3) Uani 1 1 d .
C2 C 0.32584(6) 0.4598(2) 0.52779(9) 0.0180(4) Uani 1 1 d .
H2 H 0.3457 0.4053 0.5013 0.022 Uiso 1 1 calc R
C3 C 0.28412(6) 0.4614(2) 0.50764(9) 0.0186(4) Uani 1 1 d .
H3 H 0.2762 0.4097 0.4680 0.022 Uiso 1 1 calc R
C4 C 0.25418(6) 0.5412(2) 0.54746(9) 0.0171(4) Uani 1 1 d .
H4 H 0.2260 0.5443 0.5348 0.020 Uiso 1 1 calc R
C5 C 0.26712(5) 0.6160(2) 0.60635(9) 0.0140(3) Uani 1 1 d .
C6 C 0.30966(5) 0.6120(2) 0.62302(8) 0.0136(3) Uani 1 1 d .
H6 H 0.3184 0.6647 0.6621 0.016 Uiso 1 1 calc R
N7 N 0.23826(5) 0.69523(19) 0.65055(7) 0.0148(3) Uani 1 1 d .
H7 H 0.2429 0.7979 0.6643 0.018 Uiso 1 1 calc R
C8 C 0.20328(5) 0.6097(2) 0.67129(9) 0.0156(3) Uani 1 1 d .
O9 O 0.19337(4) 0.46767(17) 0.65216(8) 0.0248(3) Uani 1 1 d .
N10 N 0.17725(4) 0.69381(19) 0.71717(7) 0.0144(3) Uani 1 1 d .
C11 C 0.13956(5) 0.6049(2) 0.74260(9) 0.0161(3) Uani 1 1 d .
H11A H 0.1472 0.5059 0.7691 0.019 Uiso 1 1 calc R
H11B H 0.1213 0.5686 0.7067 0.019 Uiso 1 1 calc R
C12 C 0.11856(5) 0.7437(2) 0.78508(9) 0.0165(4) Uani 1 1 d .
H12A H 0.0954 0.7975 0.7616 0.020 Uiso 1 1 calc R
H12B H 0.1083 0.6968 0.8266 0.020 Uiso 1 1 calc R
N13 N 0.15334(4) 0.86576(19) 0.79633(7) 0.0141(3) Uani 1 1 d .
C14 C 0.18600(5) 0.8400(2) 0.75239(8) 0.0129(3) Uani 1 1 d .
O15 O 0.21763(4) 0.92964(16) 0.74642(6) 0.0144(2) Uani 1 1 d .
C16 C 0.14692(5) 1.0063(2) 0.83889(9) 0.0151(3) Uani 1 1 d .
O17 O 0.11526(4) 1.01239(18) 0.87263(7) 0.0207(3) Uani 1 1 d .
N18 N 0.17854(5) 1.12378(19) 0.83864(7) 0.0158(3) Uani 1 1 d .
H18 H 0.2013 1.0959 0.8180 0.019 Uiso 1 1 calc R
C19 C 0.17784(5) 1.2859(2) 0.86868(8) 0.0145(3) Uani 1 1 d .
C20 C 0.14491(6) 1.3541(3) 0.90606(9) 0.0189(4) Uani 1 1 d .
H20 H 0.1204 1.2919 0.9140 0.023 Uiso 1 1 calc R
C21 C 0.15017(6) 1.5189(3) 0.93090(10) 0.0225(4) Uani 1 1 d .
H21 H 0.1292 1.5673 0.9572 0.027 Uiso 1 1 calc R
C22 C 0.18618(6) 1.6111(3) 0.91690(9) 0.0214(4) Uani 1 1 d .
H22 H 0.1886 1.7218 0.9336 0.026 Uiso 1 1 calc R
N23 N 0.21792(5) 1.5474(2) 0.88006(8) 0.0209(3) Uani 1 1 d .
C24 C 0.21335(6) 1.3882(2) 0.85805(9) 0.0178(4) Uani 1 1 d .
H24 H 0.2354 1.3412 0.8337 0.021 Uiso 1 1 calc R
N25 N 0.43224(4) 0.64555(19) 0.54152(7) 0.0134(3) Uani 1 1 d .
C26 C 0.43534(5) 0.8175(2) 0.54249(9) 0.0153(3) Uani 1 1 d .
H26 H 0.4251 0.8778 0.5789 0.018 Uiso 1 1 calc R
C27 C 0.45341(5) 0.9066(2) 0.49036(9) 0.0158(3) Uani 1 1 d .
H27 H 0.4553 1.0255 0.4916 0.019 Uiso 1 1 calc R
C28 C 0.46862(5) 0.8165(2) 0.43643(9) 0.0154(3) Uani 1 1 d .
H28 H 0.4809 0.8747 0.4011 0.018 Uiso 1 1 calc R
C29 C 0.46550(5) 0.6380(2) 0.43508(8) 0.0131(3) Uani 1 1 d .
C30 C 0.44723(5) 0.5565(2) 0.48958(8) 0.0132(3) Uani 1 1 d .
H30 H 0.4454 0.4375 0.4900 0.016 Uiso 1 1 calc R
N31 N 0.48032(5) 0.5519(2) 0.37908(7) 0.0151(3) Uani 1 1 d .
H31 H 0.4921 0.6135 0.3489 0.018 Uiso 1 1 calc R
C32 C 0.47803(5) 0.3801(2) 0.36724(8) 0.0138(3) Uani 1 1 d .
O33 O 0.46726(4) 0.27030(16) 0.40629(6) 0.0174(3) Uani 1 1 d .
N34 N 0.49091(5) 0.33215(19) 0.30322(7) 0.0148(3) Uani 1 1 d .
C35 C 0.5000 0.4370(3) 0.2500 0.0142(5) Uani 1 2 d S
O36 O 0.5000 0.5940(2) 0.2500 0.0168(4) Uani 1 2 d S
C37 C 0.49258(6) 0.1500(2) 0.28633(9) 0.0181(4) Uani 1 1 d .
H37A H 0.4650 0.0972 0.2906 0.022 Uiso 1 1 calc R
H37B H 0.5124 0.0896 0.3145 0.022 Uiso 1 1 calc R

loop_
_atom_site_aniso_label
_atom_site_aniso_U_11
_atom_site_aniso_U_22
_atom_site_aniso_U_33
_atom_site_aniso_U_23
_atom_site_aniso_U_13
_atom_site_aniso_U_12
Zn1 0.01316(11) 0.01456(11) 0.01216(11) -0.00029(7) 0.00325(7) -0.00007(7)
Cl1 0.0259(2) 0.0147(2) 0.0259(2) 0.00105(18) 0.01021(18) 0.00220(17)
Cl2 0.0169(2) 0.0217(2) 0.01348(19) -0.00301(16) 0.00072(15) 0.00038(16)
N1 0.0148(7) 0.0141(7) 0.0146(7) -0.0007(6) 0.0017(6) -0.0010(6)
C2 0.0204(9) 0.0182(9) 0.0153(8) -0.0030(7) 0.0038(7) -0.0001(7)
C3 0.0229(9) 0.0190(9) 0.0138(8) -0.0033(7) -0.0004(7) -0.0013(7)
C4 0.0166(9) 0.0165(9) 0.0181(9) 0.0010(7) -0.0023(7) -0.0007(7)
C5 0.0156(8) 0.0106(8) 0.0159(8) 0.0010(6) 0.0032(6) -0.0001(6)
C6 0.0178(8) 0.0112(8) 0.0120(8) -0.0001(6) 0.0011(6) -0.0011(6)
N7 0.0147(7) 0.0119(7) 0.0176(7) -0.0035(6) 0.0015(6) -0.0003(6)
C8 0.0144(8) 0.0142(9) 0.0182(8) 0.0003(7) -0.0003(7) 0.0021(7)
O9 0.0224(7) 0.0157(7) 0.0363(8) -0.0061(6) 0.0077(6) -0.0027(5)
N10 0.0117(7) 0.0148(7) 0.0167(7) 0.0003(6) 0.0015(6) -0.0015(6)
C11 0.0119(8) 0.0168(9) 0.0194(9) 0.0029(7) 0.0006(7) -0.0023(7)
C12 0.0127(8) 0.0188(9) 0.0181(8) 0.0016(7) -0.0001(6) -0.0024(7)
N13 0.0102(7) 0.0163(7) 0.0156(7) 0.0012(6) 0.0011(5) -0.0005(6)
C14 0.0118(8) 0.0150(8) 0.0118(7) 0.0030(6) -0.0013(6) 0.0024(6)
O15 0.0117(6) 0.0171(6) 0.0143(6) -0.0010(5) 0.0007(5) -0.0014(5)
C16 0.0139(8) 0.0189(9) 0.0125(8) 0.0029(7) -0.0014(6) 0.0015(7)
O17 0.0167(6) 0.0253(7) 0.0202(6) -0.0016(6) 0.0070(5) -0.0022(5)
N18 0.0120(7) 0.0196(8) 0.0159(7) -0.0020(6) 0.0037(6) 0.0002(6)
C19 0.0155(8) 0.0182(9) 0.0098(7) 0.0015(7) -0.0020(6) 0.0018(7)
C20 0.0164(9) 0.0228(10) 0.0174(8) 0.0018(7) 0.0027(7) 0.0016(7)
C21 0.0205(9) 0.0254(10) 0.0217(9) -0.0032(8) 0.0023(7) 0.0073(8)
C22 0.0232(9) 0.0201(10) 0.0210(9) -0.0027(8) -0.0055(7) 0.0029(8)
N23 0.0198(8) 0.0207(8) 0.0221(8) -0.0001(6) -0.0024(6) 0.0002(6)
C24 0.0156(8) 0.0195(9) 0.0183(9) -0.0001(7) 0.0019(7) 0.0020(7)
N25 0.0122(7) 0.0158(7) 0.0122(7) 0.0001(6) 0.0007(5) 0.0000(6)
C26 0.0146(8) 0.0163(9) 0.0151(8) -0.0016(7) -0.0008(6) 0.0011(7)
C27 0.0143(8) 0.0134(8) 0.0197(9) 0.0014(7) -0.0010(7) -0.0014(7)
C28 0.0133(8) 0.0188(9) 0.0140(8) 0.0043(7) 0.0004(6) -0.0024(7)
C29 0.0104(8) 0.0176(8) 0.0112(8) 0.0000(7) -0.0010(6) -0.0007(6)
C30 0.0114(7) 0.0148(8) 0.0134(8) 0.0000(7) 0.0003(6) -0.0003(6)
N31 0.0167(7) 0.0173(7) 0.0112(7) 0.0013(6) 0.0035(6) -0.0025(6)
C32 0.0107(8) 0.0190(9) 0.0115(8) -0.0001(7) -0.0004(6) 0.0008(7)
O33 0.0202(6) 0.0177(6) 0.0142(6) 0.0028(5) 0.0031(5) 0.0005(5)
N34 0.0165(7) 0.0149(7) 0.0129(7) 0.0005(6) 0.0020(6) -0.0001(6)
C35 0.0102(11) 0.0211(13) 0.0114(11) 0.000 0.0009(9) 0.000
O36 0.0228(9) 0.0149(9) 0.0128(8) 0.000 0.0041(7) 0.000
C37 0.0235(9) 0.0156(9) 0.0151(9) 0.0007(7) 0.0028(7) -0.0009(7)

loop_
_atom_type_symbol
_atom_type_description
_atom_type_scat_dispersion_real
_atom_type_scat_dispersion_imag
_atom_type_scat_source
C C 0.0033 0.0016 'International Tables Vol C Tables 4.2.6.8 and 6.1.1.4'
N N 0.0061 0.0033 'International Tables Vol C Tables 4.2.6.8 and 6.1.1.4'
O O 0.0106 0.0060 'International Tables Vol C Tables 4.2.6.8 and 6.1.1.4'
Cl Cl 0.1484 0.1585 'International Tables Vol C Tables 4.2.6.8 and 6.1.1.4'
Zn Zn 0.2839 1.4301 'International Tables Vol C Tables 4.2.6.8 and 6.1.1.4'
H H 0.0000 0.0000 'International Tables Vol C Tables 4.2.6.8 and 6.1.1.4'

loop_
_geom_angle_atom_site_label_1
_geom_angle_atom_site_label_2
_geom_angle_atom_site_label_3
_geom_angle
_geom_angle_site_symmetry_1
_geom_angle_site_symmetry_3
N25 Zn1 N1 103.39(6) . .
N25 Zn1 Cl2 110.38(4) . .
N1 Zn1 Cl2 104.53(4) . .
N25 Zn1 Cl1 106.20(4) . .
N1 Zn1 Cl1 107.55(4) . .
Cl2 Zn1 Cl1 123.09(2) . .
C6 N1 C2 118.85(15) . .
C6 N1 Zn1 120.43(12) . .
C2 N1 Zn1 120.64(12) . .
N1 C2 C3 122.07(17) . .
N1 C2 H2 119.0 . .
C3 C2 H2 119.0 . .
C2 C3 C4 119.17(17) . .
C2 C3 H3 120.4 . .
C4 C3 H3 120.4 . .
C5 C4 C3 118.76(17) . .
C5 C4 H4 120.6 . .
C3 C4 H4 120.6 . .
C4 C5 C6 119.02(16) . .
C4 C5 N7 122.05(16) . .
C6 C5 N7 118.93(15) . .
N1 C6 C5 122.11(16) . .
N1 C6 H6 118.9 . .
C5 C6 H6 118.9 . .
C8 N7 C5 120.34(15) . .
C8 N7 H7 119.8 . .
C5 N7 H7 119.8 . .
O9 C8 N7 124.13(17) . .
O9 C8 N10 118.95(16) . .
N7 C8 N10 116.92(15) . .
C14 N10 C8 127.68(15) . .
C14 N10 C11 112.04(14) . .
C8 N10 C11 119.10(15) . .
N10 C11 C12 102.37(14) . .
N10 C11 H11A 111.3 . .
C12 C11 H11A 111.3 . .
N10 C11 H11B 111.3 . .
C12 C11 H11B 111.3 . .
H11A C11 H11B 109.2 . .
N13 C12 C11 102.55(13) . .
N13 C12 H12A 111.3 . .
C11 C12 H12A 111.3 . .
N13 C12 H12B 111.3 . .
C11 C12 H12B 111.3 . .
H12A C12 H12B 109.2 . .
C14 N13 C16 127.91(15) . .
C14 N13 C12 111.68(14) . .
C16 N13 C12 119.26(14) . .
O15 C14 N10 125.97(16) . .
O15 C14 N13 126.45(16) . .
N10 C14 N13 107.57(15) . .
O17 C16 N18 125.91(17) . .
O17 C16 N13 119.47(17) . .
N18 C16 N13 114.61(15) . .
C16 N18 C19 126.52(15) . .
C16 N18 H18 116.7 . .
C19 N18 H18 116.7 . .
C20 C19 C24 117.98(17) . .
C20 C19 N18 126.12(17) . .
C24 C19 N18 115.88(16) . .
C21 C20 C19 117.26(17) . .
C21 C20 H20 121.4 . .
C19 C20 H20 121.4 . .
C22 C21 C20 120.55(18) . .
C22 C21 H21 119.7 . .
C20 C21 H21 119.7 . .
N23 C22 C21 122.64(18) . .
N23 C22 H22 118.7 . .
C21 C22 H22 118.7 . .
C24 N23 C22 116.66(17) . .
N23 C24 C19 124.86(17) . .
N23 C24 H24 117.6 . .
C19 C24 H24 117.6 . .
C30 N25 C26 120.09(15) . .
C30 N25 Zn1 119.26(12) . .
C26 N25 Zn1 120.45(12) . .
N25 C26 C27 121.31(16) . .
N25 C26 H26 119.3 . .
C27 C26 H26 119.3 . .
C28 C27 C26 119.13(17) . .
C28 C27 H27 120.4 . .
C26 C27 H27 120.4 . .
C27 C28 C29 119.87(16) . .
C27 C28 H28 120.1 . .
C29 C28 H28 120.1 . .
N31 C29 C30 123.91(16) . .
N31 C29 C28 118.16(15) . .
C30 C29 C28 117.93(16) . .
N25 C30 C29 121.65(16) . .
N25 C30 H30 119.2 . .
C29 C30 H30 119.2 . .
C32 N31 C29 126.63(15) . .
C32 N31 H31 116.7 . .
C29 N31 H31 116.7 . .
O33 C32 N31 126.59(16) . .
O33 C32 N34 119.36(16) . .
N31 C32 N34 114.02(15) . .
C35 N34 C32 128.14(16) . .
C35 N34 C37 112.80(15) . .
C32 N34 C37 118.91(14) . .
O36 C35 N34 126.36(11) . .
O36 C35 N34 126.36(11) . 3_655
N34 C35 N34 107.3(2) . 3_655
N34 C37 C37 103.46(9) . 3_655
N34 C37 H37A 111.1 . .
C37 C37 H37A 111.1 3_655 .
N34 C37 H37B 111.1 . .
C37 C37 H37B 111.1 3_655 .
H37A C37 H37B 109.0 . .

loop_
_geom_bond_atom_site_label_1
_geom_bond_atom_site_label_2
_geom_bond_distance
_geom_bond_site_symmetry_2
Zn1 N25 2.0347(15) .
Zn1 N1 2.0618(15) .
Zn1 Cl2 2.2222(5) .
Zn1 Cl1 2.2281(5) .
N1 C6 1.342(2) .
N1 C2 1.346(2) .
C2 C3 1.384(3) .
C2 H2 0.9300 .
C3 C4 1.390(3) .
C3 H3 0.9300 .
C4 C5 1.385(2) .
C4 H4 0.9300 .
C5 C6 1.390(2) .
C5 N7 1.419(2) .
C6 H6 0.9300 .
N7 C8 1.360(2) .
N7 H7 0.8600 .
C8 O9 1.214(2) .
C8 N10 1.402(2) .
N10 C14 1.372(2) .
N10 C11 1.474(2) .
C11 C12 1.532(3) .
C11 H11A 0.9700 .
C11 H11B 0.9700 .
C12 N13 1.475(2) .
C12 H12A 0.9700 .
C12 H12B 0.9700 .
N13 C14 1.377(2) .
N13 C16 1.407(2) .
C14 O15 1.228(2) .
C16 O17 1.213(2) .
C16 N18 1.358(2) .
N18 C19 1.402(2) .
N18 H18 0.8600 .
C19 C20 1.393(2) .
C19 C24 1.396(3) .
C20 C21 1.389(3) .
C20 H20 0.9300 .
C21 C22 1.379(3) .
C21 H21 0.9300 .
C22 N23 1.346(3) .
C22 H22 0.9300 .
N23 C24 1.326(3) .
C24 H24 0.9300 .
N25 C30 1.343(2) .
N25 C26 1.345(2) .
C26 C27 1.384(2) .
C26 H26 0.9300 .
C27 C28 1.381(3) .
C27 H27 0.9300 .
C28 C29 1.396(3) .
C28 H28 0.9300 .
C29 N31 1.395(2) .
C29 C30 1.395(2) .
C30 H30 0.9300 .
N31 C32 1.363(2) .
N31 H31 0.8600 .
C32 O33 1.212(2) .
C32 N34 1.404(2) .
N34 C35 1.379(2) .
N34 C37 1.462(2) .
C35 O36 1.225(3) .
C35 N34 1.379(2) 3_655
C37 C37 1.538(3) 3_655
C37 H37A 0.9700 .
C37 H37B 0.9700 .

loop_
_geom_hbond_atom_site_label_D
_geom_hbond_atom_site_label_H
_geom_hbond_atom_site_label_A
_geom_hbond_distance_DH
_geom_hbond_distance_HA
_geom_hbond_distance_DA
_geom_hbond_angle_DHA
_geom_hbond_site_symmetry_A
N7 H7 O9 0.86 2.43 3.036(2) 128.2 8_665
C3 H3 N23 0.93 2.58 3.320(2) 136.6 7_575
C6 H6 O9 0.93 2.40 2.837(2) 108.5 8_665
C11 H11B Cl1 0.97 2.76 3.4930(19) 132.7 8_665
C24 H24 O15 0.93 2.41 3.155(2) 137.6 8_665
C27 H27 O33 0.93 2.60 3.333(2) 136.4 1_565
